data_7013652
loop_
_publ_author_name
'Bellabarba, Ronan M.'
'Gomes, Pedro T.'
'Pascu, Sofia I.'

_publ_section_title
;
 Synthesis of allyl- and aryl-iminopyrrolyl complexes of nickel
;
_journal_issue 23
_journal_name_full 'Dalton Transactions'
_journal_page_first 4431
_journal_page_last 4436
_journal_paper_doi 10.1039/b311323j
_journal_year 2003
_chemical_formula_moiety ' C39 H37 N2 Ni1 P1 '
_chemical_formula_sum 'C39 H37 N2 Ni P'
_chemical_formula_weight 623.42
_space_group_IT_number 14
_symmetry_cell_setting monoclinic
_symmetry_space_group_name_Hall '-P 2ybc'
_symmetry_space_group_name_H-M 'P 1 21/c 1'
_atom_sites_solution_hydrogens geom
_atom_sites_solution_primary direct
_audit_creation_date 02-19-03
_audit_creation_method CRYSTALS_ver_12-03-99
_cell_angle_alpha 90
_cell_angle_beta 98.1760(12)
_cell_angle_gamma 90
_cell_formula_units_Z 4
_cell_length_a 11.7076(2)
_cell_length_b 13.0259(2)
_cell_length_c 21.3494(3)
_cell_measurement_reflns_used 7618
_cell_measurement_temperature 150
_cell_measurement_theta_max 27
_cell_measurement_theta_min 1
_cell_volume 3222.73(9)
_computing_cell_refinement
;
Denzo/Scalepack (Otwinowski & Minor, 1996)
;
_computing_data_collection 'COLLECT (Nonius BV, 1997)'
_computing_data_reduction
;
Denzo/Scalepack (Otwinowski & Minor, 1996)
;
_computing_molecular_graphics 'CAMERON (Watkin et al 1996)'
_computing_publication_material 'CRYSTALS (Watkin et al 2001)'
_computing_structure_refinement 'CRYSTALS (Watkin et al 2001)'
_computing_structure_solution 'SIR92 (Altomare et al, 1994)'
_diffrn_ambient_temperature 150
_diffrn_measured_fraction_theta_full 0.998
_diffrn_measured_fraction_theta_max 0.998
_diffrn_measurement_device_type 'Nonius Kappa CCD'
_diffrn_measurement_method \w
_diffrn_radiation_monochromator graphite
_diffrn_radiation_type 'Mo K\a'
_diffrn_radiation_wavelength 0.71073
_diffrn_reflns_av_R_equivalents 0.02
_diffrn_reflns_limit_h_max 15
_diffrn_reflns_limit_h_min -15
_diffrn_reflns_limit_k_max 16
_diffrn_reflns_limit_k_min -16
_diffrn_reflns_limit_l_max 27
_diffrn_reflns_limit_l_min -27
_diffrn_reflns_number 14689
_diffrn_reflns_theta_full 27.496
_diffrn_reflns_theta_max 27.496
_diffrn_reflns_theta_min 1.757
_diffrn_standards_decay_% 0.00
_diffrn_standards_interval_count 0
_diffrn_standards_interval_time 0
_diffrn_standards_number 0
_exptl_absorpt_coefficient_mu 0.682
_exptl_absorpt_correction_T_max 0.87
_exptl_absorpt_correction_T_min 0.82
_exptl_absorpt_correction_type multi-scan
_exptl_absorpt_process_details
;
Denzo/Scalepack (Otwinowski & Minor, 1996)
;
_exptl_crystal_colour orange
_exptl_crystal_density_diffrn 1.285
_exptl_crystal_description plate
_exptl_crystal_F_000 1312.000
_exptl_crystal_size_max 0.40
_exptl_crystal_size_mid 0.30
_exptl_crystal_size_min 0.20
_refine_diff_density_max 0.31
_refine_diff_density_min -0.38
_refine_ls_extinction_method None
_refine_ls_goodness_of_fit_ref 1.1381
_refine_ls_hydrogen_treatment mixed
_refine_ls_matrix_type full
_refine_ls_number_parameters 388
_refine_ls_number_reflns 4081
_refine_ls_number_restraints 0
_refine_ls_R_factor_all 0.0787
_refine_ls_R_factor_gt 0.0339
_refine_ls_shift/su_max 0.008268
_refine_ls_structure_factor_coef F
_refine_ls_weighting_details
;
Method, part 1, Chebychev polynomial, (Watkin, 1994, Prince, 1982)
[weight] = 1.0/[A~0~*T~0~(x)+A~1~*T~1~(x) ... +A~n-1~]*T~n-1~(x)]
where A~i~ are the Chebychev coefficients listed below and x= Fcalc/Fmax
Method = Robust Weighting (Prince, 1982)
W = [weight] * [1-(deltaF/6*sigmaF)^2]^2
A~i~ are:
0.250 0.981E-01 0.658E-01
;
_refine_ls_weighting_scheme calc
_refine_ls_wR_factor_all 0.0784
_refine_ls_wR_factor_gt 0.0370
_refine_ls_wR_factor_ref 0.0370
_reflns_limit_h_max 15
_reflns_limit_h_min -15
_reflns_limit_k_max 16
_reflns_limit_k_min 0
_reflns_limit_l_max 27
_reflns_limit_l_min 0
_reflns_number_gt 4081
_reflns_number_total 7381
_reflns_threshold_expression I>3.00u(I)
_cod_data_source_file b311323j.txt
_cod_data_source_block compound_2
_cod_depositor_comments
;
The following automatic conversions were performed:
'_symmetry_cell_setting' value 'Monoclinic' changed to 'monoclinic'
according to '/home/adriana/struct/CIF-dictionaries/cif_core.dic'
dictionary named 'cif_core.dic' version 2.4.1 from 2010-06-29.

Automatic conversion script
Id: cif_fix_enum 1555 2011-01-17 13:19:09Z saulius 
;
_cod_original_sg_symbol_H-M 'P 1 21/c 1 '
_cod_original_formula_sum ' C39 H37 N2 Ni1 P1 '
_cod_database_code 7013652

loop_
_symmetry_equiv_pos_as_xyz
x,y,z
-x,-y,-z
-x,y+1/2,-z+1/2
x,-y+1/2,z+1/2

loop_
_atom_site_label
_atom_site_type_symbol
_atom_site_fract_x
_atom_site_fract_y
_atom_site_fract_z
_atom_site_U_iso_or_equiv
_atom_site_occupancy
_atom_site_adp_type
_atom_site_refinement_flags
_atom_site_attached_hydrogens
Ni1 Ni 0.82826(3) 0.01192(3) 0.243209(15) 0.0214 1.0000 Uani . .
P1 P 0.88887(5) 0.01186(5) 0.34300(3) 0.0212 1.0000 Uani . .
N1 N 0.97050(19) -0.02752(16) 0.2129(1) 0.0245 1.0000 Uani . .
N2 N 0.77313(18) 0.02742(16) 0.15270(9) 0.0214 1.0000 Uani . .
C1 C 0.8245(2) 0.0051(3) 0.04524(12) 0.0350 1.0000 Uani . .
C2 C 0.8472(2) -0.0012(2) 0.11607(11) 0.0234 1.0000 Uani . .
C3 C 0.9557(2) -0.03713(18) 0.14757(12) 0.0229 1.0000 Uani . .
C4 C 1.0549(2) -0.0755(2) 0.12751(13) 0.0278 1.0000 Uani . .
C5 C 1.1340(2) -0.0911(2) 0.18200(14) 0.0328 1.0000 Uani . .
C6 C 1.0789(2) -0.0613(2) 0.23279(13) 0.0299 1.0000 Uani . .
C7 C 0.6690(2) 0.0789(2) 0.12657(11) 0.0237 1.0000 Uani . .
C8 C 0.6685(2) 0.1861(2) 0.12614(12) 0.0260 1.0000 Uani . .
C9 C 0.5665(2) 0.2363(2) 0.10376(13) 0.0299 1.0000 Uani . .
C10 C 0.4661(2) 0.1837(2) 0.08156(13) 0.0330 1.0000 Uani . .
C11 C 0.4692(2) 0.0776(2) 0.08233(14) 0.0336 1.0000 Uani . .
C12 C 0.5691(2) 0.0231(2) 0.10463(12) 0.0283 1.0000 Uani . .
C13 C 0.5685(3) -0.0924(2) 0.10421(15) 0.0374 1.0000 Uani . .
C14 C 0.7758(3) 0.2456(2) 0.15020(15) 0.0373 1.0000 Uani . .
C15 C 0.3569(3) 0.2419(3) 0.05787(17) 0.0483 1.0000 Uani . .
C16 C 0.6756(2) 0.0225(2) 0.26308(11) 0.0262 1.0000 Uani . .
C17 C 0.6146(3) -0.0688(3) 0.26737(14) 0.0360 1.0000 Uani . .
C18 C 0.4987(3) -0.0683(3) 0.27499(16) 0.0484 1.0000 Uani . .
C19 C 0.4407(3) 0.0239(3) 0.27861(17) 0.0540 1.0000 Uani . .
C20 C 0.4997(3) 0.1150(3) 0.27523(16) 0.0469 1.0000 Uani . .
C21 C 0.6159(3) 0.1147(2) 0.26757(13) 0.0334 1.0000 Uani . .
C22 C 1.0318(2) 0.0702(2) 0.36098(12) 0.0243 1.0000 Uani . .
C23 C 1.0535(2) 0.1623(2) 0.33094(13) 0.0303 1.0000 Uani . .
C24 C 1.1610(3) 0.2081(2) 0.34189(14) 0.0344 1.0000 Uani . .
C25 C 1.2503(3) 0.1616(2) 0.38151(14) 0.0365 1.0000 Uani . .
C26 C 1.2309(3) 0.0699(2) 0.41088(13) 0.0343 1.0000 Uani . .
C27 C 1.1227(2) 0.0246(2) 0.40132(12) 0.0274 1.0000 Uani . .
C28 C 0.9044(2) -0.11672(19) 0.37640(12) 0.0222 1.0000 Uani . .
C29 C 0.9224(2) -0.1339(2) 0.44218(12) 0.0276 1.0000 Uani . .
C30 C 0.9362(2) -0.2328(2) 0.46498(13) 0.0319 1.0000 Uani . .
C31 C 0.9316(3) -0.3153(2) 0.42411(15) 0.0349 1.0000 Uani . .
C32 C 0.9134(3) -0.2995(2) 0.35948(14) 0.0341 1.0000 Uani . .
C33 C 0.9000(2) -0.2002(2) 0.33575(13) 0.0278 1.0000 Uani . .
C34 C 0.8013(2) 0.0795(2) 0.39460(12) 0.0257 1.0000 Uani . .
C35 C 0.7066(3) 0.0304(2) 0.41371(14) 0.0356 1.0000 Uani . .
C36 C 0.6299(3) 0.0844(3) 0.44544(15) 0.0430 1.0000 Uani . .
C37 C 0.6480(3) 0.1874(3) 0.45806(16) 0.0495 1.0000 Uani . .
C38 C 0.7418(3) 0.2363(3) 0.43991(18) 0.0528 1.0000 Uani . .
C39 C 0.8191(3) 0.1828(2) 0.40804(15) 0.0389 1.0000 Uani . .
H41 H 1.0663 -0.0866 0.0817 0.0343 1.0000 Uiso . .
H51 H 1.2111 -0.1149 0.1850 0.0389 1.0000 Uiso . .
H61 H 1.1101 -0.0638 0.2769 0.0357 1.0000 Uiso . .
H91 H 0.5672 0.3069 0.1033 0.0362 1.0000 Uiso . .
H111 H 0.4035 0.0374 0.0693 0.0409 1.0000 Uiso . .
H171 H 0.6531 -0.1331 0.2649 0.0434 1.0000 Uiso . .
H181 H 0.4566 -0.1342 0.2759 0.0594 1.0000 Uiso . .
H191 H 0.3638 0.0271 0.2825 0.0664 1.0000 Uiso . .
H201 H 0.4609 0.1837 0.2781 0.0577 1.0000 Uiso . .
H211 H 0.6578 0.1799 0.2663 0.0407 1.0000 Uiso . .
H231 H 0.9913 0.1926 0.3018 0.0361 1.0000 Uiso . .
H241 H 1.1721 0.2701 0.3220 0.0419 1.0000 Uiso . .
H251 H 1.3234 0.1939 0.3875 0.0441 1.0000 Uiso . .
H261 H 1.2909 0.0375 0.4382 0.0412 1.0000 Uiso . .
H271 H 1.1122 -0.0386 0.4210 0.0326 1.0000 Uiso . .
H291 H 0.9212 -0.0772 0.4691 0.0340 1.0000 Uiso . .
H301 H 0.9457 -0.2422 0.5070 0.0385 1.0000 Uiso . .
H311 H 0.9411 -0.3850 0.4395 0.0429 1.0000 Uiso . .
H321 H 0.9101 -0.3544 0.3309 0.0420 1.0000 Uiso . .
H331 H 0.8881 -0.1883 0.2907 0.0334 1.0000 Uiso . .
H351 H 0.6914 -0.0390 0.4022 0.0439 1.0000 Uiso . .
H361 H 0.5600 0.0461 0.4567 0.0535 1.0000 Uiso . .
H371 H 0.5980 0.2265 0.4793 0.0605 1.0000 Uiso . .
H381 H 0.7586 0.3071 0.4486 0.0642 1.0000 Uiso . .
H391 H 0.8898 0.2177 0.3950 0.0473 1.0000 Uiso . .
H25 H 0.3014 0.1994 0.0314 0.0500 1.0000 Uiso . .
H33 H 0.3720 0.3042 0.0348 0.0500 1.0000 Uiso . .
H35 H 0.3160 0.2651 0.0930 0.0500 1.0000 Uiso . .
H141 H 0.7588 0.3144 0.1501 0.0446 1.0000 Uiso . .
H142 H 0.8360 0.2357 0.1239 0.0446 1.0000 Uiso . .
H143 H 0.8102 0.2227 0.1963 0.0446 1.0000 Uiso . .
H11 H 0.7449 0.0309 0.0319 0.0428 1.0000 Uiso . .
H12 H 0.8819 0.0515 0.0299 0.0428 1.0000 Uiso . .
H13 H 0.8321 -0.0658 0.0274 0.0428 1.0000 Uiso . .
H131 H 0.6467 -0.1182 0.1219 0.0445 1.0000 Uiso . .
H132 H 0.5472 -0.1174 0.0599 0.0445 1.0000 Uiso . .
H133 H 0.5105 -0.1176 0.1309 0.0445 1.0000 Uiso . .

loop_
_atom_site_aniso_label
_atom_site_aniso_U_11
_atom_site_aniso_U_22
_atom_site_aniso_U_33
_atom_site_aniso_U_23
_atom_site_aniso_U_13
_atom_site_aniso_U_12
Ni1 0.02297(16) 0.02355(18) 0.01736(15) 0.00073(14) 0.00192(11) 0.00221(15)
P1 0.0254(3) 0.0202(3) 0.0177(3) 0.0001(3) 0.0020(2) 0.0015(3)
N1 0.0273(11) 0.0256(12) 0.021(1) -0.0005(9) 0.0025(9) 0.0024(9)
N2 0.0224(11) 0.0206(11) 0.021(1) 0.0009(8) 0.0015(8) 0.0019(9)
C1 0.0361(15) 0.0455(18) 0.0228(13) -0.0018(13) 0.0024(11) 0.0010(14)
C2 0.0287(13) 0.0213(14) 0.0203(12) -0.000(1) 0.004(1) -0.0011(11)
C3 0.0264(13) 0.0195(14) 0.0227(13) 0.0004(9) 0.003(1) -0.000(1)
C4 0.0315(15) 0.0254(14) 0.0278(14) -0.0006(11) 0.0084(11) -0.0001(11)
C5 0.0260(15) 0.0338(16) 0.0392(16) -0.0032(13) 0.0063(12) 0.0076(12)
C6 0.0267(15) 0.0329(16) 0.0286(14) 0.0006(12) -0.0008(11) 0.0061(12)
C7 0.0251(14) 0.0271(14) 0.0183(12) 0.001(1) 0.001(1) 0.0029(11)
C8 0.0288(14) 0.0279(14) 0.0211(13) 0.0007(11) 0.0028(11) 0.0006(11)
C9 0.0365(16) 0.0285(15) 0.0250(14) 0.0015(11) 0.0059(12) 0.0059(12)
C10 0.0284(15) 0.0439(18) 0.0265(14) -0.0038(12) 0.0032(11) 0.0102(13)
C11 0.0242(14) 0.0406(17) 0.0344(16) -0.0063(13) -0.0019(12) -0.0016(13)
C12 0.0304(14) 0.0302(15) 0.0233(13) -0.0013(11) 0.0001(11) 0.0027(12)
C13 0.0401(18) 0.0310(16) 0.0385(17) -0.0039(13) -0.0033(13) -0.0069(13)
C14 0.0367(17) 0.0261(15) 0.0484(19) -0.0034(13) 0.0034(14) -0.0046(13)
C15 0.0334(17) 0.053(2) 0.055(2) -0.0070(17) -0.0033(15) 0.0161(15)
C16 0.0250(12) 0.0375(15) 0.0162(12) 0.0019(11) 0.0033(9) 0.0011(12)
C17 0.0352(17) 0.0431(19) 0.0302(16) -0.0011(13) 0.0068(13) -0.0057(14)
C18 0.041(2) 0.062(2) 0.0444(19) -0.0021(17) 0.0137(16) -0.0134(17)
C19 0.0309(17) 0.086(3) 0.048(2) -0.0023(19) 0.0150(14) -0.0009(19)
C20 0.0355(18) 0.066(2) 0.0414(19) 0.0026(16) 0.0120(15) 0.0181(17)
C21 0.0330(17) 0.0416(18) 0.0261(15) 0.0034(12) 0.0060(12) 0.0067(13)
C22 0.0319(15) 0.0211(14) 0.0202(13) -0.002(1) 0.0049(11) 0.0018(11)
C23 0.0345(16) 0.0292(15) 0.0262(14) 0.0019(11) 0.0009(11) 0.0038(12)
C24 0.0468(18) 0.0253(15) 0.0312(15) 0.0034(12) 0.0058(13) -0.0072(13)
C25 0.0377(17) 0.0361(17) 0.0355(16) -0.0046(13) 0.0043(13) -0.0100(13)
C26 0.0346(16) 0.0359(17) 0.0305(15) 0.0006(12) -0.0016(12) -0.0016(13)
C27 0.0338(15) 0.0224(14) 0.0252(13) 0.002(1) 0.0013(11) -0.0014(11)
C28 0.0213(13) 0.0208(13) 0.0241(13) 0.004(1) 0.001(1) -0.000(1)
C29 0.0309(15) 0.0277(14) 0.0239(13) 0.0009(11) 0.0027(11) -0.0015(11)
C30 0.0326(15) 0.0354(16) 0.0266(15) 0.0092(12) 0.0010(12) -0.0010(12)
C31 0.0355(16) 0.0267(15) 0.0447(18) 0.0104(13) 0.0136(13) 0.0047(12)
C32 0.0411(17) 0.0251(15) 0.0381(17) -0.0012(12) 0.0125(13) 0.0034(12)
C33 0.0313(15) 0.0260(14) 0.0266(14) 0.0015(11) 0.0058(11) 0.0013(11)
C34 0.0318(15) 0.0258(14) 0.0187(13) 0.001(1) 0.0013(11) 0.0039(11)
C35 0.0417(17) 0.0343(17) 0.0328(15) 0.0053(12) 0.0126(13) 0.0043(13)
C36 0.0443(19) 0.052(2) 0.0365(17) 0.0119(15) 0.0188(14) 0.0132(16)
C37 0.057(2) 0.057(2) 0.0380(18) -0.0037(16) 0.0172(16) 0.0242(18)
C38 0.058(2) 0.042(2) 0.060(2) -0.0220(17) 0.0141(18) 0.0030(17)
C39 0.0386(18) 0.0362(17) 0.0424(17) -0.0137(14) 0.0074(14) 0.0019(13)

loop_
_atom_type_symbol
_atom_type_scat_dispersion_real
_atom_type_scat_dispersion_imag
_atom_type_scat_Cromer_Mann_a1
_atom_type_scat_Cromer_Mann_b1
_atom_type_scat_Cromer_Mann_a2
_atom_type_scat_Cromer_Mann_b2
_atom_type_scat_Cromer_Mann_a3
_atom_type_scat_Cromer_Mann_b3
_atom_type_scat_Cromer_Mann_a4
_atom_type_scat_Cromer_Mann_b4
_atom_type_scat_Cromer_Mann_c
_atom_type_scat_source
'C   ' 0.0033 0.0016 2.3100 20.8439 1.0200 10.2075 1.5886 0.5687 0.8650 51.6512 0.2156 International_Tables_Vol_IV_Table_2.2B
'H   ' 0.0000 0.0000 0.4930 10.5109 0.3229 26.1257 0.1402 3.1424 0.0408 57.7997 0.0030 International_Tables_Vol_IV_Table_2.2B
'N   ' 0.0061 0.0033 12.2126 0.0057 3.1322 9.8933 2.0125 28.9975 1.1663 0.5826 -11.5290 International_Tables_Vol_IV_Table_2.2B
'Ni  ' 0.2850 1.1130 12.8376 3.8785 7.2920 0.2565 4.4438 12.1763 2.3800 66.3421 1.0341 International_Tables_Vol_IV_Table_2.2B
'P   ' 0.0900 0.0950 6.4345 1.9067 4.1791 27.1570 1.7800 0.5260 1.4908 68.1645 1.1149 International_Tables_Vol_IV_Table_2.2B

loop_
_geom_angle_atom_site_label_1
_geom_angle_site_symmetry_1
_geom_angle_atom_site_label_2
_geom_angle_site_symmetry_2
_geom_angle_atom_site_label_3
_geom_angle_site_symmetry_3
_geom_angle
_geom_angle_publ_flag
C17 . Ni1 . C16 . 26.04(11) yes
C17 . Ni1 . C3 . 129.19(8) yes
C16 . Ni1 . C3 . 143.51(9) yes
C17 . Ni1 . C2 . 110.68(8) yes
C16 . Ni1 . C2 . 115.72(9) yes
C3 . Ni1 . C2 . 29.95(7) yes
C17 . Ni1 . N2 . 92.45(9) yes
C16 . Ni1 . N2 . 91.43(9) yes
C3 . Ni1 . N2 . 55.44(8) yes
C2 . Ni1 . N2 . 25.50(8) yes
C17 . Ni1 . N1 . 141.83(9) yes
C16 . Ni1 . N1 . 166.76(11) yes
C3 . Ni1 . N1 . 27.75(8) yes
C2 . Ni1 . N1 . 57.51(8) yes
N2 . Ni1 . N1 . 82.87(9) yes
C17 . Ni1 . P1 . 89.71(6) yes
C16 . Ni1 . P1 . 88.10(7) yes
C3 . Ni1 . P1 . 126.50(6) yes
C2 . Ni1 . P1 . 156.09(6) yes
N2 . Ni1 . P1 . 174.10(7) yes
N1 . Ni1 . P1 . 98.79(6) yes
C34 . P1 . C28 . 103.92(12) yes
C34 . P1 . C22 . 104.36(12) yes
C28 . P1 . C22 . 105.31(12) yes
C34 . P1 . Ni1 . 117.49(9) yes
C28 . P1 . Ni1 . 112.94(9) yes
C22 . P1 . Ni1 . 111.85(8) yes
C6 . N1 . C3 . 105.3(2) yes
C6 . N1 . Ni1 . 142.51(19) yes
C3 . N1 . Ni1 . 111.62(16) yes
C7 . N2 . C2 . 120.2(2) yes
C7 . N2 . Ni1 . 125.14(16) yes
C2 . N2 . Ni1 . 114.15(17) yes
H13 . C1 . H12 . 109.351 no
H13 . C1 . H11 . 109.358 no
H12 . C1 . H11 . 110.572 no
H13 . C1 . C2 . 108.643 no
H12 . C1 . C2 . 109.496 no
H11 . C1 . C2 . 109.416 no
C3 . C2 . Ni1 . 75.44(14) yes
C3 . C2 . N2 . 115.7(2) yes
Ni1 . C2 . N2 . 40.37(12) yes
C3 . C2 . C1 . 120.7(2) yes
Ni1 . C2 . C1 . 163.87(19) yes
N2 . C2 . C1 . 123.5(2) yes
C4 . C3 . Ni1 . 150.86(19) yes
C4 . C3 . N1 . 110.6(2) yes
Ni1 . C3 . N1 . 40.64(12) yes
C4 . C3 . C2 . 134.4(2) yes
Ni1 . C3 . C2 . 74.72(14) yes
N1 . C3 . C2 . 114.8(2) yes
H41 . C4 . C5 . 128.212 no
H41 . C4 . C3 . 125.377 no
C5 . C4 . C3 . 106.3(2) yes
H51 . C5 . C6 . 125.525 no
H51 . C5 . C4 . 128.106 no
C6 . C5 . C4 . 106.4(2) yes
H61 . C6 . N1 . 121.767 no
H61 . C6 . C5 . 126.822 no
N1 . C6 . C5 . 111.4(2) yes
C12 . C7 . C8 . 121.0(2) yes
C12 . C7 . N2 . 120.7(2) yes
C8 . C7 . N2 . 118.3(2) yes
C14 . C8 . C9 . 120.8(3) yes
C14 . C8 . C7 . 120.7(2) yes
C9 . C8 . C7 . 118.4(3) yes
H91 . C9 . C10 . 119.995 no
H91 . C9 . C8 . 117.799 no
C10 . C9 . C8 . 122.2(3) yes
C15 . C10 . C11 . 121.7(3) yes
C15 . C10 . C9 . 120.2(3) yes
C11 . C10 . C9 . 118.2(3) yes
H111 . C11 . C12 . 115.337 no
H111 . C11 . C10 . 122.288 no
C12 . C11 . C10 . 122.2(3) yes
C13 . C12 . C11 . 120.2(3) yes
C13 . C12 . C7 . 121.6(2) yes
C11 . C12 . C7 . 118.0(3) yes
H133 . C13 . H132 . 109.582 no
H133 . C13 . H131 . 109.455 no
H132 . C13 . H131 . 110.077 no
H133 . C13 . C12 . 109.009 no
H132 . C13 . C12 . 109.493 no
H131 . C13 . C12 . 109.359 no
H143 . C14 . H142 . 106.899 no
H143 . C14 . H141 . 109.528 no
H142 . C14 . H141 . 107.647 no
H143 . C14 . C8 . 111.383 no
H142 . C14 . C8 . 111.997 no
H141 . C14 . C8 . 109.401 no
H35 . C15 . H33 . 105.668 no
H35 . C15 . H25 . 104.952 no
H33 . C15 . H25 . 109.575 no
H35 . C15 . C10 . 112.029 no
H33 . C15 . C10 . 112.283 no
H25 . C15 . C10 . 111.828 no
C21 . C16 . C17 . 117.4(3) yes
C21 . C16 . Ni1 . 124.9(2) yes
C17 . C16 . Ni1 . 117.3(2) yes
H171 . C17 . C18 . 119.166 no
H171 . C17 . Ni1 . 83.118 no
C18 . C17 . Ni1 . 157.4(3) yes
H171 . C17 . C16 . 119.494 no
C18 . C17 . C16 . 121.4(3) yes
Ni1 . C17 . C16 . 36.63(14) yes
H181 . C18 . C19 . 119.962 no
H181 . C18 . C17 . 119.601 no
C19 . C18 . C17 . 120.3(3) yes
H191 . C19 . C20 . 118.017 no
H191 . C19 . C18 . 122.672 no
C20 . C19 . C18 . 119.3(3) yes
H201 . C20 . C21 . 117.707 no
H201 . C20 . C19 . 121.829 no
C21 . C20 . C19 . 120.5(3) yes
H211 . C21 . C20 . 120.042 no
H211 . C21 . C16 . 118.839 no
C20 . C21 . C16 . 121.1(3) yes
C27 . C22 . C23 . 118.2(2) yes
C27 . C22 . P1 . 123.0(2) yes
C23 . C22 . P1 . 118.7(2) yes
H231 . C23 . C24 . 120.875 no
H231 . C23 . C22 . 118.301 no
C24 . C23 . C22 . 120.8(3) yes
H241 . C24 . C25 . 121.072 no
H241 . C24 . C23 . 118.663 no
C25 . C24 . C23 . 120.3(3) yes
H251 . C25 . C26 . 121.798 no
H251 . C25 . C24 . 118.543 no
C26 . C25 . C24 . 119.7(3) yes
H261 . C26 . C27 . 118.969 no
H261 . C26 . C25 . 120.575 no
C27 . C26 . C25 . 120.5(3) yes
H271 . C27 . C26 . 118.782 no
H271 . C27 . C22 . 120.597 no
C26 . C27 . C22 . 120.5(2) yes
C33 . C28 . C29 . 119.0(2) yes
C33 . C28 . P1 . 118.95(19) yes
C29 . C28 . P1 . 121.9(2) yes
H291 . C29 . C30 . 122.144 no
H291 . C29 . C28 . 118.227 no
C30 . C29 . C28 . 119.6(2) yes
H301 . C30 . C31 . 120.952 no
H301 . C30 . C29 . 118.224 no
C31 . C30 . C29 . 120.8(3) yes
H311 . C31 . C32 . 118.203 no
H311 . C31 . C30 . 121.537 no
C32 . C31 . C30 . 120.1(3) yes
H321 . C32 . C33 . 118.840 no
H321 . C32 . C31 . 121.523 no
C33 . C32 . C31 . 119.7(3) yes
H331 . C33 . C28 . 119.010 no
H331 . C33 . C32 . 120.379 no
C28 . C33 . C32 . 120.7(3) yes
C39 . C34 . C35 . 119.3(3) yes
C39 . C34 . P1 . 120.7(2) yes
C35 . C34 . P1 . 119.5(2) yes
H351 . C35 . C36 . 119.906 no
H351 . C35 . C34 . 119.459 no
C36 . C35 . C34 . 120.5(3) yes
H361 . C36 . C37 . 122.595 no
H361 . C36 . C35 . 117.695 no
C37 . C36 . C35 . 119.7(3) yes
H371 . C37 . C38 . 117.570 no
H371 . C37 . C36 . 122.207 no
C38 . C37 . C36 . 120.2(3) yes
H381 . C38 . C39 . 116.564 no
H381 . C38 . C37 . 122.951 no
C39 . C38 . C37 . 120.4(3) yes
H391 . C39 . C34 . 118.766 no
H391 . C39 . C38 . 121.381 no
C34 . C39 . C38 . 119.8(3) yes

loop_
_geom_bond_atom_site_label_1
_geom_bond_site_symmetry_1
_geom_bond_atom_site_label_2
_geom_bond_site_symmetry_2
_geom_bond_distance
_geom_bond_publ_flag
Ni1 . C17 . 2.828(3) yes
Ni1 . C16 . 1.900(3) yes
Ni1 . C3 . 2.769(3) yes
Ni1 . C2 . 2.759(2) yes
Ni1 . N2 . 1.959(2) yes
Ni1 . N1 . 1.940(2) yes
Ni1 . P1 . 2.1478(7) yes
P1 . C34 . 1.834(3) yes
P1 . C28 . 1.820(3) yes
P1 . C22 . 1.830(3) yes
N1 . C6 . 1.353(3) yes
N1 . C3 . 1.386(3) yes
N2 . C7 . 1.435(3) yes
N2 . C2 . 1.302(3) yes
C1 . H13 . 1.008 no
C1 . H12 . 0.992 no
C1 . H11 . 0.993 no
C1 . C2 . 1.501(3) yes
C2 . C3 . 1.427(3) yes
C3 . C4 . 1.387(4) yes
C4 . H41 . 1.015 no
C4 . C5 . 1.396(4) yes
C5 . H51 . 0.948 no
C5 . C6 . 1.394(4) yes
C6 . H61 . 0.960 no
C7 . C12 . 1.399(4) yes
C7 . C8 . 1.396(4) yes
C8 . C14 . 1.504(4) yes
C8 . C9 . 1.383(4) yes
C9 . H91 . 0.920 no
C9 . C10 . 1.387(4) yes
C10 . C15 . 1.509(4) yes
C10 . C11 . 1.383(4) yes
C11 . H111 . 0.937 no
C11 . C12 . 1.394(4) yes
C12 . C13 . 1.501(4) yes
C13 . H133 . 1.000 no
C13 . H132 . 1.000 no
C13 . H131 . 1.000 no
C14 . H143 . 1.053 no
C14 . H142 . 0.969 no
C14 . H141 . 0.918 no
C15 . H35 . 0.992 no
C15 . H33 . 0.978 no
C15 . H25 . 0.971 no
C16 . C21 . 1.399(4) yes
C16 . C17 . 1.398(4) yes
C17 . H171 . 0.954 no
C17 . C18 . 1.392(4) yes
C18 . H181 . 0.991 no
C18 . C19 . 1.386(5) yes
C19 . H191 . 0.918 no
C19 . C20 . 1.379(5) yes
C20 . H201 . 1.009 no
C20 . C21 . 1.396(4) yes
C21 . H211 . 0.982 no
C22 . C27 . 1.400(4) yes
C22 . C23 . 1.400(4) yes
C23 . H231 . 0.971 no
C23 . C24 . 1.383(4) yes
C24 . H241 . 0.931 no
C24 . C25 . 1.388(4) yes
C25 . H251 . 0.945 no
C25 . C26 . 1.382(4) yes
C26 . H261 . 0.946 no
C26 . C27 . 1.388(4) yes
C27 . H271 . 0.940 no
C28 . C33 . 1.388(4) yes
C28 . C29 . 1.405(4) yes
C29 . H291 . 0.939 no
C29 . C30 . 1.381(4) yes
C30 . H301 . 0.897 no
C30 . C31 . 1.379(4) yes
C31 . H311 . 0.967 no
C31 . C32 . 1.380(4) yes
C32 . H321 . 0.938 no
C32 . C33 . 1.392(4) yes
C33 . H331 . 0.963 no
C34 . C39 . 1.385(4) yes
C34 . C35 . 1.391(4) yes
C35 . H351 . 0.948 no
C35 . C36 . 1.389(4) yes
C36 . H361 . 1.017 no
C36 . C37 . 1.378(5) yes
C37 . H371 . 0.941 no
C37 . C38 . 1.371(5) yes
C38 . H381 . 0.955 no
C38 . C39 . 1.394(4) yes
C39 . H391 . 1.016 no
